data_7208950
loop_
_publ_author_name
'Saines, Paul J.'
'Steinmann, Mark'
'Tan, Jin-Chong'
'Yeung, Hamish H.-M.'
'Cheetham, Anthony K.'

_publ_section_title
;
 Structural diversity and luminescent properties of lanthanide 2,2- and
 2,3-dimethylsuccinate frameworks
;
_journal_issue 1
_journal_name_full CrystEngComm
_journal_page_first 100
_journal_paper_doi 10.1039/c2ce26279g
_journal_volume 15
_journal_year 2013
_chemical_compound_source 'synthesis as described'
_chemical_formula_moiety 'C12 H21 Ce1 O10'
_chemical_formula_sum 'C12 H21 Ce O10'
_chemical_formula_weight 465.41
_chemical_name_systematic
;
?
;
_space_group_IT_number 60
_symmetry_cell_setting orthorhombic
_symmetry_Int_Tables_number 60
_symmetry_space_group_name_Hall '-P 2n 2ab'
_symmetry_space_group_name_H-M 'P b c n'
_atom_sites_solution_hydrogens geom
_atom_sites_solution_primary direct
_atom_sites_solution_secondary difmap
_audit_creation_date 2012-05-17T10:14:19-00:00
_audit_creation_method 'WinGX routine CIF_UPDATE'
_cell_angle_alpha 90
_cell_angle_beta 90
_cell_angle_gamma 90
_cell_formula_units_Z 4
_cell_length_a 20.7047(4)
_cell_length_b 8.86430(10)
_cell_length_c 8.89110(10)
_cell_measurement_reflns_used 5879
_cell_measurement_temperature 120(2)
_cell_measurement_theta_max 32.6713
_cell_measurement_theta_min 3.2387
_cell_measurement_wavelength 0.71073
_cell_volume 1631.81(4)
_computing_cell_refinement 'CrysAlisPro V1.171.35.11 (Agilent Technologies)'
_computing_data_collection 'CrysAlisPro V1.171.35.11 (Agilent Technologies)'
_computing_data_reduction 'CrysAlisPro V1.171.35.11 (Agilent Technologies)'
_computing_molecular_graphics 'Diamond (Brandenburg 1997)'
_computing_publication_material 'WinGX publication routines (Farrugia, 1999)'
_computing_structure_refinement 'SHELXL-97 (Sheldrick, 2008)'
_computing_structure_solution 'SHELXS-97 (Sheldrick, 2008)'
_diffrn_ambient_temperature 120(2)
_diffrn_measured_fraction_theta_full 0.9969
_diffrn_measured_fraction_theta_max 0.931
_diffrn_radiation_monochromator graphite
_diffrn_radiation_probe x-ray
_diffrn_radiation_type MoK\a
_diffrn_radiation_wavelength 0.71073
_diffrn_reflns_av_R_equivalents 0.0396
_diffrn_reflns_av_unetI/netI 0.0298
_diffrn_reflns_limit_h_max 31
_diffrn_reflns_limit_h_min -29
_diffrn_reflns_limit_k_max 11
_diffrn_reflns_limit_k_min -13
_diffrn_reflns_limit_l_max 10
_diffrn_reflns_limit_l_min -13
_diffrn_reflns_number 15888
_diffrn_reflns_theta_full 30.44
_diffrn_reflns_theta_max 32.75
_diffrn_reflns_theta_min 3.39
_exptl_absorpt_coefficient_mu 2.816
_exptl_absorpt_correction_T_max 0.880
_exptl_absorpt_correction_T_min 0.498
_exptl_absorpt_correction_type analytical
_exptl_absorpt_process_details
;
CrysAlisPro, Agilent Technologies,
Version 1.171.35.11 (release 16-05-2011 CrysAlis171 .NET)
(compiled May 16 2011,17:55:39)
Analytical numeric absorption correction using a multifaceted crystal
model based on expressions derived by R.C. Clark & J.S. Reid.
(Clark, R. C. & Reid, J. S. (1995). Acta Cryst. A51, 887-897)
;
_exptl_crystal_colour colourless
_exptl_crystal_density_diffrn 1.894
_exptl_crystal_density_method 'not measured'
_exptl_crystal_description plate
_exptl_crystal_F_000 924
_exptl_crystal_size_max 0.345
_exptl_crystal_size_mid 0.1471
_exptl_crystal_size_min 0.0488
_refine_diff_density_max 1.659
_refine_diff_density_min -0.536
_refine_diff_density_rms 0.119
_refine_ls_extinction_method none
_refine_ls_goodness_of_fit_ref 1.047
_refine_ls_hydrogen_treatment mixed
_refine_ls_matrix_type full
_refine_ls_number_parameters 114
_refine_ls_number_reflns 2812
_refine_ls_number_restraints 4
_refine_ls_restrained_S_all 1.048
_refine_ls_R_factor_all 0.0359
_refine_ls_R_factor_gt 0.0227
_refine_ls_shift/su_max 0.003
_refine_ls_shift/su_mean 0.000
_refine_ls_structure_factor_coef Fsqd
_refine_ls_weighting_details 'calc w=1/[\s^2^(Fo^2^)+(0.0170P)^2^+1.1785P] where P=(Fo^2^+2Fc^2^)/3'
_refine_ls_weighting_scheme calc
_refine_ls_wR_factor_gt 0.0456
_refine_ls_wR_factor_ref 0.0516
_reflns_number_gt 2162
_reflns_number_total 2812
_reflns_threshold_expression >2sigma(I)
_cod_data_source_file c2ce26279g.txt
_cod_data_source_block Compound2
_cod_database_code 7208950

loop_
_symmetry_equiv_pos_as_xyz
'x, y, z'
'-x+1/2, -y+1/2, z+1/2'
'x+1/2, -y+1/2, -z'
'-x, y, -z+1/2'
'-x, -y, -z'
'x-1/2, y-1/2, -z-1/2'
'-x-1/2, y-1/2, z'
'x, -y, z-1/2'

loop_
_atom_site_label
_atom_site_type_symbol
_atom_site_fract_x
_atom_site_fract_y
_atom_site_fract_z
_atom_site_U_iso_or_equiv
_atom_site_adp_type
_atom_site_occupancy
_atom_site_symmetry_multiplicity
_atom_site_calc_flag
_atom_site_refinement_flags
Ce1 Ce 0.5000 1.039158(15) 0.2500 0.00870(5) Uani 1 2 d S
O1 O 0.55582(8) 0.57820(16) 0.29735(18) 0.0176(3) Uani 1 1 d D
H1 H 0.5194 0.5880 0.2626 0.026 Uiso 0.50 1 calc PRD
O2 O 0.56827(7) 0.80293(15) 0.19045(15) 0.0133(3) Uani 1 1 d .
C1 C 0.58849(10) 0.6988(2) 0.2731(2) 0.0111(3) Uani 1 1 d .
C2 C 0.65541(10) 0.7102(2) 0.3460(2) 0.0129(4) Uani 1 1 d .
C4 C 0.66636(12) 0.5818(2) 0.4576(3) 0.0213(5) Uani 1 1 d .
H4A H 0.6337 0.5852 0.5342 0.032 Uiso 1 1 calc R
H4B H 0.7082 0.5926 0.5031 0.032 Uiso 1 1 calc R
H4C H 0.6641 0.4870 0.4058 0.032 Uiso 1 1 calc R
C3 C 0.70601(11) 0.7038(3) 0.2198(3) 0.0252(5) Uani 1 1 d .
H3A H 0.7045 0.6066 0.1722 0.038 Uiso 1 1 calc R
H3B H 0.7482 0.7200 0.2614 0.038 Uiso 1 1 calc R
H3C H 0.6969 0.7807 0.1468 0.038 Uiso 1 1 calc R
O4 O 0.55668(7) 0.94826(15) 0.48315(15) 0.0128(3) Uani 1 1 d .
C5 C 0.66330(10) 0.8644(2) 0.4254(2) 0.0125(4) Uani 1 1 d .
H5A H 0.7043 0.8661 0.4780 0.015 Uiso 1 1 calc R
H5B H 0.6641 0.9436 0.3502 0.015 Uiso 1 1 calc R
C6 C 0.60973(10) 0.8963(2) 0.5361(2) 0.0121(4) Uani 1 1 d .
O3 O 0.61579(8) 0.87053(16) 0.67388(15) 0.0163(3) Uani 1 1 d .
O1W O 0.47282(8) 1.27584(17) 0.10154(16) 0.0184(3) Uani 1 1 d D
H1WA H 0.4629(13) 1.262(3) 0.0104(13) 0.028 Uiso 1 1 d D
H1WB H 0.4533(11) 1.354(2) 0.132(3) 0.028 Uiso 1 1 d D

loop_
_atom_site_aniso_label
_atom_site_aniso_U_11
_atom_site_aniso_U_22
_atom_site_aniso_U_33
_atom_site_aniso_U_23
_atom_site_aniso_U_13
_atom_site_aniso_U_12
Ce1 0.01224(8) 0.00772(7) 0.00614(7) 0.000 -0.00046(6) 0.000
O1 0.0141(8) 0.0135(7) 0.0252(7) 0.0040(6) -0.0052(6) -0.0017(6)
O2 0.0168(7) 0.0125(6) 0.0106(6) 0.0007(5) -0.0016(5) 0.0001(6)
C1 0.0109(8) 0.0112(8) 0.0111(8) -0.0030(7) 0.0010(7) 0.0003(7)
C2 0.0117(9) 0.0131(9) 0.0138(8) -0.0016(7) -0.0002(7) 0.0020(7)
C4 0.0233(12) 0.0151(10) 0.0254(11) 0.0007(8) -0.0087(10) 0.0028(9)
C3 0.0161(11) 0.0341(13) 0.0254(12) -0.0127(10) 0.0043(9) -0.0005(10)
O4 0.0139(7) 0.0149(6) 0.0097(6) -0.0001(5) -0.0006(6) 0.0034(6)
C5 0.0121(9) 0.0139(9) 0.0116(8) -0.0011(7) -0.0005(7) -0.0008(7)
C6 0.0145(9) 0.0107(8) 0.0111(8) -0.0022(7) -0.0002(7) -0.0004(7)
O3 0.0194(8) 0.0190(7) 0.0105(6) -0.0011(6) -0.0016(6) 0.0047(6)
O1W 0.0310(9) 0.0131(7) 0.0112(6) -0.0018(6) -0.0029(6) 0.0056(7)

loop_
_atom_type_symbol
_atom_type_description
_atom_type_scat_dispersion_real
_atom_type_scat_dispersion_imag
_atom_type_scat_source
C C 0.0033 0.0016 'International Tables Vol C Tables 4.2.6.8 and 6.1.1.4'
H H 0 0 'International Tables Vol C Tables 4.2.6.8 and 6.1.1.4'
O O 0.0106 0.006 'International Tables Vol C Tables 4.2.6.8 and 6.1.1.4'
Ce Ce -0.2486 2.6331 'International Tables Vol C Tables 4.2.6.8 and 6.1.1.4'

loop_
_geom_angle_atom_site_label_1
_geom_angle_atom_site_label_2
_geom_angle_atom_site_label_3
_geom_angle
_geom_angle_site_symmetry_1
_geom_angle_site_symmetry_3
O4 Ce1 O4 142.62(6) 4_655 .
O4 Ce1 O1W 142.74(5) 4_655 4_655
O4 Ce1 O1W 74.52(5) . 4_655
O4 Ce1 O1W 74.52(5) 4_655 .
O4 Ce1 O1W 142.74(5) . .
O1W Ce1 O1W 68.74(7) 4_655 .
O4 Ce1 O2 69.73(4) 4_655 4_655
O4 Ce1 O2 80.01(5) . 4_655
O1W Ce1 O2 133.18(5) 4_655 4_655
O1W Ce1 O2 130.91(5) . 4_655
O4 Ce1 O2 80.01(4) 4_655 .
O4 Ce1 O2 69.73(4) . .
O1W Ce1 O2 130.91(5) 4_655 .
O1W Ce1 O2 133.18(5) . .
O2 Ce1 O2 71.57(6) 4_655 .
O4 Ce1 O3 83.32(5) 4_655 5_676
O4 Ce1 O3 108.20(4) . 5_676
O1W Ce1 O3 79.39(5) 4_655 5_676
O1W Ce1 O3 71.27(5) . 5_676
O2 Ce1 O3 72.15(5) 4_655 5_676
O2 Ce1 O3 143.41(5) . 5_676
O4 Ce1 O3 108.20(4) 4_655 8_575
O4 Ce1 O3 83.32(5) . 8_575
O1W Ce1 O3 71.27(5) 4_655 8_575
O1W Ce1 O3 79.40(5) . 8_575
O2 Ce1 O3 143.41(5) 4_655 8_575
O2 Ce1 O3 72.15(5) . 8_575
O3 Ce1 O3 144.37(7) 5_676 8_575
O4 Ce1 O4 58.80(6) 4_655 8_575
O4 Ce1 O4 123.03(6) . 8_575
O1W Ce1 O4 109.41(5) 4_655 8_575
O1W Ce1 O4 66.31(5) . 8_575
O2 Ce1 O4 117.41(4) 4_655 8_575
O2 Ce1 O4 66.91(4) . 8_575
O3 Ce1 O4 128.65(4) 5_676 8_575
O3 Ce1 O4 49.43(4) 8_575 8_575
O4 Ce1 O4 123.02(6) 4_655 5_676
O4 Ce1 O4 58.80(6) . 5_676
O1W Ce1 O4 66.31(5) 4_655 5_676
O1W Ce1 O4 109.41(5) . 5_676
O2 Ce1 O4 66.91(4) 4_655 5_676
O2 Ce1 O4 117.41(4) . 5_676
O3 Ce1 O4 49.43(4) 5_676 5_676
O3 Ce1 O4 128.65(4) 8_575 5_676
O4 Ce1 O4 175.18(6) 8_575 5_676
O4 Ce1 C6 103.23(5) 4_655 5_676
O4 Ce1 C6 83.84(5) . 5_676
O1W Ce1 C6 71.51(5) 4_655 5_676
O1W Ce1 C6 90.23(5) . 5_676
O2 Ce1 C6 67.19(5) 4_655 5_676
O2 Ce1 C6 134.06(5) . 5_676
O3 Ce1 C6 24.37(5) 5_676 5_676
O3 Ce1 C6 142.64(5) 8_575 5_676
O4 Ce1 C6 152.86(5) 8_575 5_676
O4 Ce1 C6 25.06(5) 5_676 5_676
O4 Ce1 C6 83.84(5) 4_655 8_575
O4 Ce1 C6 103.23(5) . 8_575
O1W Ce1 C6 90.23(5) 4_655 8_575
O1W Ce1 C6 71.51(5) . 8_575
O2 Ce1 C6 134.06(5) 4_655 8_575
O2 Ce1 C6 67.19(5) . 8_575
O3 Ce1 C6 142.64(5) 5_676 8_575
O3 Ce1 C6 24.37(5) 8_575 8_575
O4 Ce1 C6 25.06(5) 8_575 8_575
O4 Ce1 C6 152.86(5) 5_676 8_575
C6 Ce1 C6 158.13(7) 5_676 8_575
C1 O2 Ce1 131.38(12) . .
O2 C1 O1 122.46(18) . .
O2 C1 C2 120.13(17) . .
O1 C1 C2 117.38(17) . .
C4 C2 C1 111.09(17) . .
C4 C2 C3 110.23(18) . .
C1 C2 C3 107.75(16) . .
C4 C2 C5 110.24(16) . .
C1 C2 C5 110.29(16) . .
C3 C2 C5 107.13(17) . .
C6 O4 Ce1 144.94(12) . .
C6 O4 Ce1 93.77(11) . 5_676
Ce1 O4 Ce1 121.20(6) . 5_676
C6 C5 C2 112.68(16) . .
O3 C6 O4 120.73(18) . .
O3 C6 C5 122.00(18) . .
O4 C6 C5 117.25(16) . .
O3 C6 Ce1 59.57(11) . 5_676
O4 C6 Ce1 61.17(10) . 5_676
C5 C6 Ce1 178.38(14) . 5_676
C6 O3 Ce1 96.06(12) . 5_676

loop_
_geom_bond_atom_site_label_1
_geom_bond_atom_site_label_2
_geom_bond_distance
_geom_bond_site_symmetry_2
Ce1 O4 2.5147(14) 4_655
Ce1 O4 2.5147(14) .
Ce1 O1W 2.5418(15) 4_655
Ce1 O1W 2.5418(15) .
Ce1 O2 2.5813(14) 4_655
Ce1 O2 2.5813(14) .
Ce1 O3 2.6165(15) 5_676
Ce1 O3 2.6165(15) 8_575
Ce1 O4 2.6492(14) 8_575
Ce1 O4 2.6493(14) 5_676
Ce1 C6 3.018(2) 5_676
Ce1 C6 3.018(2) 8_575
O1 C1 1.284(2) .
O2 C1 1.252(2) .
C1 C2 1.533(3) .
C2 C4 1.527(3) .
C2 C3 1.536(3) .
C2 C5 1.547(3) .
O4 C6 1.281(2) .
O4 Ce1 2.6493(14) 5_676
C5 C6 1.509(3) .
C6 O3 1.252(2) .
C6 Ce1 3.018(2) 5_676
O3 Ce1 2.6166(15) 5_676
